data_7126966
loop_
_publ_author_name
'Maeda, Takeshi'
'Liess, Andreas'
'Kudzus, Astrid'
'Krause, Ana-Maria'
'Stolte, Matthias'
'Amitani, Hitoshi'
'Yagi, Shigeyuki'
'Fujiwara, Hideki'
'W\"urthner, Frank'

_publ_section_title
;
 Hydrogen bond-rigidified planar squaraine dye and its electronic and
 organic semiconductor properties.
;
_journal_issue 68
_journal_name_full 'Chemical communications (Cambridge, England)'
_journal_page_first 9890
_journal_page_last 9893
_journal_paper_doi 10.1039/d0cc04306k
_journal_volume 56
_journal_year 2020
_chemical_formula_moiety 'C29 H24 N4 O'
_chemical_formula_sum 'C29 H24 N4 O'
_chemical_formula_weight 444.52
_space_group_crystal_system triclinic
_space_group_IT_number 2
_space_group_name_Hall '-P 1'
_space_group_name_H-M_alt 'P -1'
_atom_sites_solution_hydrogens geom
_atom_sites_solution_primary dual
_audit_creation_method SHELXL-2018/3
_audit_update_record
;
2020-06-25 deposited with the CCDC.	2020-07-23 downloaded from the CCDC.
;
_cell_angle_alpha 63.223(5)
_cell_angle_beta 69.002(4)
_cell_angle_gamma 62.815(5)
_cell_formula_units_Z 2
_cell_length_a 10.6093(9)
_cell_length_b 11.4966(10)
_cell_length_c 12.6556(7)
_cell_measurement_reflns_used 9872
_cell_measurement_temperature 100(2)
_cell_measurement_theta_max 72.14
_cell_measurement_theta_min 3.99
_cell_volume 1203.04(17)
_computing_data_collection 'Bruker SAINT'
_computing_data_reduction 'Bruker SAINT'
_computing_molecular_graphics 'Bruker SHELXTL'
_computing_publication_material 'Bruker SHELXTL'
_computing_structure_refinement 'SHELXL-2018/3 (Sheldrick, 2018)'
_computing_structure_solution 'SHELXT 2014/5 (Sheldrick, 2014)'
_diffrn_ambient_temperature 100(2)
_diffrn_measured_fraction_theta_full 0.999
_diffrn_measured_fraction_theta_max 0.995
_diffrn_measurement_device_type Bruker-Kappa-D8Quest_PhotonII
_diffrn_measurement_method omega_and_phi_scan
_diffrn_radiation_type CuK\a
_diffrn_radiation_wavelength 1.54178
_diffrn_reflns_av_R_equivalents 0.0369
_diffrn_reflns_av_unetI/netI 0.0289
_diffrn_reflns_Laue_measured_fraction_full 0.999
_diffrn_reflns_Laue_measured_fraction_max 0.995
_diffrn_reflns_limit_h_max 13
_diffrn_reflns_limit_h_min -13
_diffrn_reflns_limit_k_max 14
_diffrn_reflns_limit_k_min -14
_diffrn_reflns_limit_l_max 15
_diffrn_reflns_limit_l_min -15
_diffrn_reflns_number 24473
_diffrn_reflns_point_group_measured_fraction_full 0.999
_diffrn_reflns_point_group_measured_fraction_max 0.995
_diffrn_reflns_theta_full 67.679
_diffrn_reflns_theta_max 72.264
_diffrn_reflns_theta_min 3.987
_diffrn_source Cu/K(alpha)_ImuS_Microsource
_exptl_absorpt_coefficient_mu 0.602
_exptl_absorpt_correction_T_max 0.7536
_exptl_absorpt_correction_T_min 0.6489
_exptl_absorpt_correction_type multi-scan
_exptl_absorpt_process_details Bruker-SADABS
_exptl_crystal_colour green
_exptl_crystal_density_diffrn 1.227
_exptl_crystal_description block
_exptl_crystal_F_000 468
_exptl_crystal_size_max 0.087
_exptl_crystal_size_mid 0.081
_exptl_crystal_size_min 0.033
_refine_diff_density_max 0.264
_refine_diff_density_min -0.196
_refine_diff_density_rms 0.040
_refine_ls_extinction_method none
_refine_ls_goodness_of_fit_ref 1.022
_refine_ls_hydrogen_treatment constr
_refine_ls_matrix_type full
_refine_ls_number_parameters 311
_refine_ls_number_reflns 4734
_refine_ls_number_restraints 0
_refine_ls_restrained_S_all 1.022
_refine_ls_R_factor_all 0.0465
_refine_ls_R_factor_gt 0.0410
_refine_ls_shift/su_max 0.000
_refine_ls_shift/su_mean 0.000
_refine_ls_structure_factor_coef Fsqd
_refine_ls_weighting_details 'w=1/[\s^2^(Fo^2^)+(0.0575P)^2^+0.3717P] where P=(Fo^2^+2Fc^2^)/3'
_refine_ls_weighting_scheme calc
_refine_ls_wR_factor_gt 0.1069
_refine_ls_wR_factor_ref 0.1120
_reflns_Friedel_coverage 0.000
_reflns_number_gt 4180
_reflns_number_total 4734
_reflns_threshold_expression 'I > 2\s(I)'
_cod_data_source_file d0cc04306k2.cif
_cod_data_source_block 1H
_cod_depositor_comments 'Adding full bibliography for 7126966--7126967.cif.'
_cod_original_cell_volume 1203.04(18)
_cod_database_code 7126966
_shelx_shelxl_version_number 2018/3
_shelx_space_group_comment
;
The symmetry employed for this shelxl refinement is uniquely defined
by the following loop, which should always be used as a source of
symmetry information in preference to the above space-group names.
They are only intended as comments.
;

loop_
_space_group_symop_operation_xyz
'x, y, z'
'-x, -y, -z'

loop_
_atom_site_label
_atom_site_type_symbol
_atom_site_fract_x
_atom_site_fract_y
_atom_site_fract_z
_atom_site_U_iso_or_equiv
_atom_site_adp_type
_atom_site_occupancy
_atom_site_site_symmetry_order
_atom_site_calc_flag
_atom_site_refinement_flags_posn
_atom_site_refinement_flags_adp
_atom_site_refinement_flags_occupancy
_atom_site_disorder_assembly
_atom_site_disorder_group
O1 O 0.21144(9) 0.75886(9) 0.47788(8) 0.0268(2) Uani 1 1 d . . . . .
N2 N -0.05906(11) 0.85877(11) 0.61816(9) 0.0257(2) Uani 1 1 d . . . . .
H2 H 0.034808 0.825977 0.592622 0.031 Uiso 1 1 calc R U . . .
N1 N 0.48743(11) 0.63483(11) 0.36155(10) 0.0271(2) Uani 1 1 d . . . . .
H1 H 0.414274 0.670868 0.412238 0.033 Uiso 1 1 calc R U . . .
N4 N -0.27453(13) 0.91096(15) 0.20590(11) 0.0391(3) Uani 1 1 d . . . . .
C17 C -0.27337(13) 0.94397(13) 0.73483(11) 0.0256(3) Uani 1 1 d . . . . .
C21 C -0.05868(14) 0.89469(13) 0.80012(12) 0.0280(3) Uani 1 1 d . . . . .
H21 H 0.043392 0.860933 0.790628 0.034 Uiso 1 1 calc R U . . .
C15 C -0.15804(13) 0.87846(12) 0.56308(11) 0.0249(3) Uani 1 1 d . . . . .
C18 C -0.36269(14) 0.99390(13) 0.82735(12) 0.0284(3) Uani 1 1 d . . . . .
H18 H -0.464712 1.027282 0.836675 0.034 Uiso 1 1 calc R U . . .
C16 C -0.30791(13) 0.92737(13) 0.63759(11) 0.0258(3) Uani 1 1 d . . . . .
C22 C -0.12393(13) 0.89703(13) 0.72177(11) 0.0249(3) Uani 1 1 d . . . . .
C23 C -0.00003(13) 0.78480(14) 0.19805(12) 0.0282(3) Uani 1 1 d . . . . .
C6 C 0.47354(13) 0.61490(13) 0.27032(11) 0.0269(3) Uani 1 1 d . . . . .
C4 C 0.20985(13) 0.71661(13) 0.30016(11) 0.0257(3) Uani 1 1 d . . . . .
C20 C -0.14944(15) 0.94403(14) 0.89331(12) 0.0298(3) Uani 1 1 d . . . . .
H20 H -0.108522 0.943668 0.949106 0.036 Uiso 1 1 calc R U . . .
C7 C 0.62249(13) 0.54521(14) 0.20551(12) 0.0298(3) Uani 1 1 d . . . . .
C3 C 0.06252(13) 0.77039(13) 0.28402(11) 0.0256(3) Uani 1 1 d . . . . .
C13 C 0.63336(13) 0.59104(13) 0.36630(12) 0.0281(3) Uani 1 1 d . . . . .
C14 C -0.13043(13) 0.85616(13) 0.45672(11) 0.0266(3) Uani 1 1 d . . . . .
H14 H -0.210764 0.876709 0.426115 0.032 Uiso 1 1 calc R U . . .
C29 C -0.40753(13) 1.06328(13) 0.56117(12) 0.0276(3) Uani 1 1 d . . . . .
H29A H -0.501756 1.093848 0.612168 0.041 Uiso 1 1 calc R U . . .
H29B H -0.419917 1.047466 0.496199 0.041 Uiso 1 1 calc R U . . .
H29C H -0.364516 1.135302 0.526350 0.041 Uiso 1 1 calc R U . . .
C1 C 0.15522(13) 0.75949(12) 0.40634(11) 0.0247(2) Uani 1 1 d . . . . .
C19 C -0.29923(14) 0.99407(14) 0.90680(12) 0.0303(3) Uani 1 1 d . . . . .
H19 H -0.358690 1.028592 0.970609 0.036 Uiso 1 1 calc R U . . .
C26 C 0.63800(15) 0.39834(15) 0.22260(13) 0.0355(3) Uani 1 1 d . . . . .
H26A H 0.624147 0.343549 0.308874 0.053 Uiso 1 1 calc R U . . .
H26B H 0.734592 0.352518 0.182472 0.053 Uiso 1 1 calc R U . . .
H26C H 0.565138 0.405410 0.187340 0.053 Uiso 1 1 calc R U . . .
C12 C 0.68926(14) 0.59687(13) 0.44643(13) 0.0304(3) Uani 1 1 d . . . . .
H12 H 0.628548 0.632118 0.509601 0.037 Uiso 1 1 calc R U . . .
C8 C 0.71895(14) 0.53836(13) 0.27404(12) 0.0299(3) Uani 1 1 d . . . . .
N3 N 0.15378(16) 0.6779(2) 0.03236(14) 0.0583(4) Uani 1 1 d . . . . .
C28 C -0.37290(14) 0.81163(14) 0.69333(13) 0.0315(3) Uani 1 1 d . . . . .
H28A H -0.308650 0.726146 0.742683 0.047 Uiso 1 1 calc R U . . .
H28B H -0.383554 0.793849 0.628753 0.047 Uiso 1 1 calc R U . . .
H28C H -0.467703 0.841471 0.743924 0.047 Uiso 1 1 calc R U . . .
C9 C 0.86797(14) 0.49022(14) 0.25883(13) 0.0342(3) Uani 1 1 d . . . . .
H9 H 0.928432 0.454300 0.195999 0.041 Uiso 1 1 calc R U . . .
C5 C 0.34371(13) 0.65150(13) 0.23970(11) 0.0278(3) Uani 1 1 d . . . . .
H5 H 0.346659 0.630894 0.173909 0.033 Uiso 1 1 calc R U . . .
C27 C 0.64904(16) 0.63263(17) 0.07089(13) 0.0403(3) Uani 1 1 d . . . . .
H27A H 0.578849 0.640868 0.032087 0.060 Uiso 1 1 calc R U . . .
H27B H 0.747007 0.587086 0.032509 0.060 Uiso 1 1 calc R U . . .
H27C H 0.638194 0.725665 0.062256 0.060 Uiso 1 1 calc R U . . .
C2 C 0.00668(13) 0.80585(13) 0.39201(11) 0.0251(3) Uani 1 1 d . . . . .
C11 C 0.83951(15) 0.54828(14) 0.42968(14) 0.0348(3) Uani 1 1 d . . . . .
H11 H 0.882622 0.551229 0.482104 0.042 Uiso 1 1 calc R U . . .
C24 C -0.15194(14) 0.85337(15) 0.20239(11) 0.0308(3) Uani 1 1 d . . . . .
C10 C 0.92686(15) 0.49581(15) 0.33792(14) 0.0369(3) Uani 1 1 d . . . . .
H10 H 1.028806 0.463052 0.328808 0.044 Uiso 1 1 calc R U . . .
C25 C 0.08454(15) 0.72745(17) 0.10526(13) 0.0376(3) Uani 1 1 d . . . . .

loop_
_atom_site_aniso_label
_atom_site_aniso_U_11
_atom_site_aniso_U_22
_atom_site_aniso_U_33
_atom_site_aniso_U_23
_atom_site_aniso_U_13
_atom_site_aniso_U_12
O1 0.0227(4) 0.0316(5) 0.0300(4) -0.0138(4) -0.0068(3) -0.0084(3)
N2 0.0196(5) 0.0296(5) 0.0288(5) -0.0133(4) -0.0063(4) -0.0051(4)
N1 0.0202(5) 0.0294(5) 0.0320(5) -0.0136(4) -0.0055(4) -0.0057(4)
N4 0.0272(6) 0.0554(8) 0.0335(6) -0.0186(6) -0.0077(5) -0.0091(5)
C17 0.0249(6) 0.0254(6) 0.0265(6) -0.0077(5) -0.0071(5) -0.0086(5)
C21 0.0261(6) 0.0282(6) 0.0295(6) -0.0083(5) -0.0098(5) -0.0078(5)
C15 0.0231(6) 0.0237(6) 0.0287(6) -0.0085(5) -0.0078(5) -0.0072(5)
C18 0.0252(6) 0.0302(6) 0.0283(6) -0.0100(5) -0.0047(5) -0.0090(5)
C16 0.0216(6) 0.0288(6) 0.0284(6) -0.0121(5) -0.0055(5) -0.0073(5)
C22 0.0245(6) 0.0239(6) 0.0260(6) -0.0085(5) -0.0069(5) -0.0069(5)
C23 0.0240(6) 0.0340(7) 0.0275(6) -0.0125(5) -0.0062(5) -0.0081(5)
C6 0.0257(6) 0.0239(6) 0.0282(6) -0.0085(5) -0.0053(5) -0.0069(5)
C4 0.0259(6) 0.0257(6) 0.0269(6) -0.0085(5) -0.0075(5) -0.0090(5)
C20 0.0337(7) 0.0304(6) 0.0273(6) -0.0085(5) -0.0107(5) -0.0108(5)
C7 0.0235(6) 0.0303(6) 0.0305(6) -0.0112(5) -0.0049(5) -0.0050(5)
C3 0.0241(6) 0.0249(6) 0.0273(6) -0.0092(5) -0.0053(5) -0.0078(5)
C13 0.0217(6) 0.0241(6) 0.0350(7) -0.0072(5) -0.0079(5) -0.0063(5)
C14 0.0228(6) 0.0286(6) 0.0304(6) -0.0121(5) -0.0081(5) -0.0067(5)
C29 0.0221(6) 0.0305(6) 0.0317(6) -0.0130(5) -0.0073(5) -0.0067(5)
C1 0.0226(6) 0.0240(6) 0.0278(6) -0.0090(5) -0.0063(4) -0.0072(5)
C19 0.0324(7) 0.0317(6) 0.0251(6) -0.0112(5) -0.0041(5) -0.0097(5)
C26 0.0304(7) 0.0347(7) 0.0393(7) -0.0187(6) -0.0049(5) -0.0053(5)
C12 0.0266(6) 0.0264(6) 0.0378(7) -0.0092(5) -0.0102(5) -0.0079(5)
C8 0.0246(6) 0.0256(6) 0.0334(7) -0.0070(5) -0.0059(5) -0.0069(5)
N3 0.0389(7) 0.0880(12) 0.0496(8) -0.0455(9) -0.0125(6) 0.0006(7)
C28 0.0292(6) 0.0331(7) 0.0345(7) -0.0122(5) -0.0059(5) -0.0125(5)
C9 0.0241(6) 0.0299(7) 0.0394(7) -0.0098(6) -0.0029(5) -0.0067(5)
C5 0.0259(6) 0.0296(6) 0.0283(6) -0.0123(5) -0.0064(5) -0.0069(5)
C27 0.0301(7) 0.0439(8) 0.0331(7) -0.0096(6) -0.0029(5) -0.0083(6)
C2 0.0242(6) 0.0249(6) 0.0279(6) -0.0091(5) -0.0079(5) -0.0077(5)
C11 0.0281(7) 0.0286(6) 0.0482(8) -0.0085(6) -0.0156(6) -0.0088(5)
C24 0.0298(7) 0.0392(7) 0.0251(6) -0.0125(5) -0.0070(5) -0.0110(6)
C10 0.0227(6) 0.0293(7) 0.0515(8) -0.0074(6) -0.0102(6) -0.0075(5)
C25 0.0284(7) 0.0503(8) 0.0350(7) -0.0197(7) -0.0115(6) -0.0059(6)

loop_
_atom_type_symbol
_atom_type_description
_atom_type_scat_dispersion_real
_atom_type_scat_dispersion_imag
_atom_type_scat_source
C C 0.0181 0.0091 'International Tables Vol C Tables 4.2.6.8 and 6.1.1.4'
H H 0.0000 0.0000 'International Tables Vol C Tables 4.2.6.8 and 6.1.1.4'
N N 0.0311 0.0180 'International Tables Vol C Tables 4.2.6.8 and 6.1.1.4'
O O 0.0492 0.0322 'International Tables Vol C Tables 4.2.6.8 and 6.1.1.4'

loop_
_geom_angle_atom_site_label_1
_geom_angle_atom_site_label_2
_geom_angle_atom_site_label_3
_geom_angle
_geom_angle_site_symmetry_1
_geom_angle_site_symmetry_3
_geom_angle_publ_flag
C15 N2 C22 111.71(10) . . ?
C15 N2 H2 124.1 . . ?
C22 N2 H2 124.1 . . ?
C6 N1 C13 111.72(11) . . ?
C6 N1 H1 124.1 . . ?
C13 N1 H1 124.1 . . ?
C18 C17 C22 119.95(11) . . ?
C18 C17 C16 131.03(11) . . ?
C22 C17 C16 109.02(11) . . ?
C22 C21 C20 116.86(12) . . ?
C22 C21 H21 121.6 . . ?
C20 C21 H21 121.6 . . ?
N2 C15 C14 126.28(11) . . ?
N2 C15 C16 109.04(10) . . ?
C14 C15 C16 124.68(11) . . ?
C17 C18 C19 118.38(12) . . ?
C17 C18 H18 120.8 . . ?
C19 C18 H18 120.8 . . ?
C17 C16 C15 101.43(9) . . ?
C17 C16 C29 113.36(10) . . ?
C15 C16 C29 111.41(10) . . ?
C17 C16 C28 110.29(10) . . ?
C15 C16 C28 109.39(10) . . ?
C29 C16 C28 110.60(10) . . ?
C21 C22 C17 122.68(11) . . ?
C21 C22 N2 128.80(11) . . ?
C17 C22 N2 108.50(10) . . ?
C3 C23 C25 120.83(12) . . ?
C3 C23 C24 120.92(11) . . ?
C25 C23 C24 118.22(11) . . ?
N1 C6 C5 125.47(12) . . ?
N1 C6 C7 109.37(11) . . ?
C5 C6 C7 125.16(12) . . ?
C5 C4 C3 134.49(12) . . ?
C5 C4 C1 136.56(11) . . ?
C3 C4 C1 88.94(10) . . ?
C21 C20 C19 121.49(12) . . ?
C21 C20 H20 119.3 . . ?
C19 C20 H20 119.3 . . ?
C8 C7 C6 101.06(10) . . ?
C8 C7 C27 112.48(12) . . ?
C6 C7 C27 111.44(11) . . ?
C8 C7 C26 111.16(11) . . ?
C6 C7 C26 109.35(11) . . ?
C27 C7 C26 110.94(12) . . ?
C23 C3 C2 134.06(12) . . ?
C23 C3 C4 134.25(12) . . ?
C2 C3 C4 91.68(10) . . ?
C12 C13 C8 123.22(12) . . ?
C12 C13 N1 128.19(12) . . ?
C8 C13 N1 108.60(11) . . ?
C15 C14 C2 124.39(11) . . ?
C15 C14 H14 117.8 . . ?
C2 C14 H14 117.8 . . ?
C16 C29 H29A 109.5 . . ?
C16 C29 H29B 109.5 . . ?
H29A C29 H29B 109.5 . . ?
C16 C29 H29C 109.5 . . ?
H29A C29 H29C 109.5 . . ?
H29B C29 H29C 109.5 . . ?
O1 C1 C2 134.89(11) . . ?
O1 C1 C4 135.16(11) . . ?
C2 C1 C4 89.94(10) . . ?
C20 C19 C18 120.61(12) . . ?
C20 C19 H19 119.7 . . ?
C18 C19 H19 119.7 . . ?
C7 C26 H26A 109.5 . . ?
C7 C26 H26B 109.5 . . ?
H26A C26 H26B 109.5 . . ?
C7 C26 H26C 109.5 . . ?
H26A C26 H26C 109.5 . . ?
H26B C26 H26C 109.5 . . ?
C13 C12 C11 116.54(13) . . ?
C13 C12 H12 121.7 . . ?
C11 C12 H12 121.7 . . ?
C9 C8 C13 119.50(13) . . ?
C9 C8 C7 131.33(13) . . ?
C13 C8 C7 109.17(11) . . ?
C16 C28 H28A 109.5 . . ?
C16 C28 H28B 109.5 . . ?
H28A C28 H28B 109.5 . . ?
C16 C28 H28C 109.5 . . ?
H28A C28 H28C 109.5 . . ?
H28B C28 H28C 109.5 . . ?
C8 C9 C10 118.35(13) . . ?
C8 C9 H9 120.8 . . ?
C10 C9 H9 120.8 . . ?
C4 C5 C6 123.47(12) . . ?
C4 C5 H5 118.3 . . ?
C6 C5 H5 118.3 . . ?
C7 C27 H27A 109.5 . . ?
C7 C27 H27B 109.5 . . ?
H27A C27 H27B 109.5 . . ?
C7 C27 H27C 109.5 . . ?
H27A C27 H27C 109.5 . . ?
H27B C27 H27C 109.5 . . ?
C14 C2 C3 134.70(11) . . ?
C14 C2 C1 135.96(11) . . ?
C3 C2 C1 89.28(10) . . ?
C10 C11 C12 121.16(13) . . ?
C10 C11 H11 119.4 . . ?
C12 C11 H11 119.4 . . ?
N4 C24 C23 178.71(15) . . ?
C11 C10 C9 121.22(12) . . ?
C11 C10 H10 119.4 . . ?
C9 C10 H10 119.4 . . ?
N3 C25 C23 178.32(19) . . ?

loop_
_geom_bond_atom_site_label_1
_geom_bond_atom_site_label_2
_geom_bond_distance
_geom_bond_site_symmetry_2
_geom_bond_publ_flag
O1 C1 1.2460(15) . ?
N2 C15 1.3435(16) . ?
N2 C22 1.4081(16) . ?
N2 H2 0.8800 . ?
N1 C6 1.3411(17) . ?
N1 C13 1.4076(16) . ?
N1 H1 0.8800 . ?
N4 C24 1.1534(18) . ?
C17 C18 1.3827(18) . ?
C17 C22 1.3939(17) . ?
C17 C16 1.5112(16) . ?
C21 C22 1.3835(17) . ?
C21 C20 1.3891(19) . ?
C21 H21 0.9500 . ?
C15 C14 1.3867(18) . ?
C15 C16 1.5231(17) . ?
C18 C19 1.3972(18) . ?
C18 H18 0.9500 . ?
C16 C29 1.5349(17) . ?
C16 C28 1.5452(18) . ?
C23 C3 1.3806(18) . ?
C23 C25 1.4216(19) . ?
C23 C24 1.4271(18) . ?
C6 C5 1.3895(18) . ?
C6 C7 1.5225(17) . ?
C4 C5 1.3887(18) . ?
C4 C3 1.4489(17) . ?
C4 C1 1.4705(17) . ?
C20 C19 1.3944(19) . ?
C20 H20 0.9500 . ?
C7 C8 1.5188(18) . ?
C7 C27 1.5376(19) . ?
C7 C26 1.5386(19) . ?
C3 C2 1.4444(17) . ?
C13 C12 1.3832(19) . ?
C13 C8 1.3891(19) . ?
C14 C2 1.3876(18) . ?
C14 H14 0.9500 . ?
C29 H29A 0.9800 . ?
C29 H29B 0.9800 . ?
C29 H29C 0.9800 . ?
C1 C2 1.4665(16) . ?
C19 H19 0.9500 . ?
C26 H26A 0.9800 . ?
C26 H26B 0.9800 . ?
C26 H26C 0.9800 . ?
C12 C11 1.3960(18) . ?
C12 H12 0.9500 . ?
C8 C9 1.3861(18) . ?
N3 C25 1.149(2) . ?
C28 H28A 0.9800 . ?
C28 H28B 0.9800 . ?
C28 H28C 0.9800 . ?
C9 C10 1.393(2) . ?
C9 H9 0.9500 . ?
C5 H5 0.9500 . ?
C27 H27A 0.9800 . ?
C27 H27B 0.9800 . ?
C27 H27C 0.9800 . ?
C11 C10 1.386(2) . ?
C11 H11 0.9500 . ?
C10 H10 0.9500 . ?
